data_4324925
loop_
_publ_author_name
'Huan-Yong Li'
'Long Jiang'
'Hua Xiang'
'Trevor A. Makal'
'Hong-Cai Zhou'
'Tong-Bu Lu'

_publ_section_title
;
 Construction of Two 3D Homochiral Frameworks with 1D Chiral Pores via
 Chiral Recognition
;
_journal_name_full 'Inorganic Chemistry'
_journal_page_first 3177
_journal_page_last 3179
_journal_paper_doi 10.1021/ic200264s
_journal_volume 50
_journal_year 2011
_chemical_absolute_configuration ad
_chemical_formula_sum 'C42 H90 Cl2 N10 Ni2 O12 S2'
_chemical_formula_weight 1179.68
_chemical_name_systematic
; 
 ? 
;
_space_group_IT_number 154
_symmetry_cell_setting trigonal
_symmetry_space_group_name_Hall 'P 32 2"'
_symmetry_space_group_name_H-M 'P 32 2 1'
_atom_sites_solution_hydrogens geom
_atom_sites_solution_primary direct
_atom_sites_solution_secondary difmap
_audit_creation_method SHELXL-97
_cell_angle_alpha 90.00
_cell_angle_beta 90.00
_cell_angle_gamma 120.00
_cell_formula_units_Z 3
_cell_length_a 19.0992(12)
_cell_length_b 19.0992(12)
_cell_length_c 17.8228(12)
_cell_measurement_reflns_used 2312
_cell_measurement_temperature 123(2)
_cell_measurement_theta_max 30.72
_cell_measurement_theta_min 2.85
_cell_volume 5630.4(6)
_computing_cell_refinement
;
CrysAlis RED, Oxford Diffraction Ltd.,
Version 1.171.31.7 (release 18-10-2006 CrysAlis171 .NET)
(compiled Oct 18 2006,16:28:17)
;
_computing_data_collection
;
CrysAlis CCD, Oxford Diffraction Ltd.,
Version 1.171.31.7 (release 18-10-2006 CrysAlis171 .NET)
(compiled Oct 18 2006,16:28:17)
;
_computing_data_reduction
;
CrysAlis RED, Oxford Diffraction Ltd.,
Version 1.171.31.7 (release 18-10-2006 CrysAlis171 .NET)
(compiled Oct 18 2006,16:28:17)
;
_computing_structure_refinement 'SHELXL-97 (Sheldrick, 1997)'
_computing_structure_solution 'SHELXS-97 (Sheldrick, 1990)'
_diffrn_ambient_temperature 123(2)
_diffrn_detector_area_resol_mean 16.0855
_diffrn_measured_fraction_theta_full 0.960
_diffrn_measured_fraction_theta_max 0.960
_diffrn_measurement_device_type 'Gemini S Ultra'
_diffrn_measurement_method '\w and \p scan'
_diffrn_radiation_monochromator graphite
_diffrn_radiation_source 'Enhance (Cu) X-ray Source'
_diffrn_radiation_type CuK\a
_diffrn_radiation_wavelength 1.54178
_diffrn_reflns_av_R_equivalents 0.1128
_diffrn_reflns_av_sigmaI/netI 0.1195
_diffrn_reflns_limit_h_max 21
_diffrn_reflns_limit_h_min -21
_diffrn_reflns_limit_k_max 18
_diffrn_reflns_limit_k_min -21
_diffrn_reflns_limit_l_max 19
_diffrn_reflns_limit_l_min -12
_diffrn_reflns_number 16152
_diffrn_reflns_theta_full 59.99
_diffrn_reflns_theta_max 59.99
_diffrn_reflns_theta_min 2.67
_exptl_absorpt_coefficient_mu 2.193
_exptl_absorpt_correction_T_max 0.4976
_exptl_absorpt_correction_T_min 0.4524
_exptl_absorpt_correction_type multi-scan
_exptl_absorpt_process_details
;
CrysAlis RED, Oxford Diffraction Ltd.,
Version 1.171.31.7 (release 18-10-2006 CrysAlis171 .NET)
(compiled Oct 18 2006,16:28:17)
empirical absorption correction using spherical harmonics,
implemented in SCALE3 ABSPACK scaling algorithm.
;
_exptl_crystal_colour blue
_exptl_crystal_density_diffrn 1.044
_exptl_crystal_description block
_exptl_crystal_F_000 1890
_exptl_crystal_size_max 0.43
_exptl_crystal_size_mid 0.40
_exptl_crystal_size_min 0.37
_platon_squeeze_details
;

 of two types solvent from the data of TG, CHN analysis and crystal structure
due to vulnerable to loss of solvent molecules in this complex.

;
_refine_diff_density_max 1.473
_refine_diff_density_min -0.569
_refine_diff_density_rms 0.137
_refine_ls_abs_structure_details 'Flack H D (1983), Acta Cryst. A39, 876-881'
_refine_ls_abs_structure_Flack 0.01(6)
_refine_ls_extinction_method none
_refine_ls_goodness_of_fit_ref 0.972
_refine_ls_hydrogen_treatment constr
_refine_ls_matrix_type full
_refine_ls_number_parameters 324
_refine_ls_number_reflns 5101
_refine_ls_number_restraints 0
_refine_ls_restrained_S_all 0.972
_refine_ls_R_factor_all 0.1257
_refine_ls_R_factor_gt 0.0901
_refine_ls_shift/su_max 0.000
_refine_ls_shift/su_mean 0.000
_refine_ls_structure_factor_coef Fsqd
_refine_ls_weighting_details 'calc w=1/[\s^2^(Fo^2^)+(0.1512P)^2^+0.0000P] where P=(Fo^2^+2Fc^2^)/3'
_refine_ls_weighting_scheme calc
_refine_ls_wR_factor_gt 0.2229
_refine_ls_wR_factor_ref 0.2416
_reflns_number_gt 3004
_reflns_number_total 5101
_reflns_threshold_expression >2sigma(I)
_cod_data_source_file ic200264s_si_003.cif
_cod_data_source_block lambda-1
_cod_database_code 4324925

loop_
_symmetry_equiv_pos_as_xyz
'x, y, z'
'-y, x-y, z+2/3'
'-x+y, -x, z+1/3'
'y, x, -z'
'x-y, -y, -z+1/3'
'-x, -x+y, -z+2/3'

loop_
_atom_site_label
_atom_site_type_symbol
_atom_site_fract_x
_atom_site_fract_y
_atom_site_fract_z
_atom_site_U_iso_or_equiv
_atom_site_adp_type
_atom_site_occupancy
_atom_site_symmetry_multiplicity
_atom_site_calc_flag
_atom_site_refinement_flags
C1 C 0.1982(8) 0.6464(8) -0.0557(5) 0.072(3) Uani 1 1 d .
H1A H 0.1950 0.6837 -0.0922 0.087 Uiso 1 1 calc R
H1B H 0.2371 0.6309 -0.0754 0.087 Uiso 1 1 calc R
C2 C 0.1226(7) 0.5776(8) -0.0486(5) 0.067(3) Uani 1 1 d .
H2A H 0.1025 0.5525 -0.0984 0.081 Uiso 1 1 calc R
H2B H 0.0836 0.5919 -0.0272 0.081 Uiso 1 1 calc R
C3 C 0.0532(7) 0.4376(7) 0.0119(6) 0.074(3) Uani 1 1 d .
H3A H 0.0107 0.4482 0.0327 0.089 Uiso 1 1 calc R
C4 C 0.0255(7) 0.3987(9) -0.0648(7) 0.104(5) Uani 1 1 d .
H4A H 0.0709 0.3991 -0.0909 0.156 Uiso 1 1 calc R
H4B H 0.0063 0.4291 -0.0942 0.156 Uiso 1 1 calc R
H4C H -0.0184 0.3428 -0.0588 0.156 Uiso 1 1 calc R
C5 C 0.0640(7) 0.3828(8) 0.0651(6) 0.078(4) Uani 1 1 d .
H5A H 0.1085 0.3758 0.0452 0.094 Uiso 1 1 calc R
H5B H 0.0142 0.3293 0.0625 0.094 Uiso 1 1 calc R
C6 C 0.0824(9) 0.4051(7) 0.1510(6) 0.089(4) Uani 1 1 d .
C7 C 0.0119(8) 0.4190(8) 0.1816(7) 0.097(5) Uani 1 1 d .
H7A H 0.0315 0.4555 0.2250 0.146 Uiso 1 1 calc R
H7B H -0.0343 0.3671 0.1967 0.146 Uiso 1 1 calc R
H7C H -0.0049 0.4432 0.1420 0.146 Uiso 1 1 calc R
C8 C 0.0812(9) 0.3329(8) 0.1917(7) 0.098(4) Uani 1 1 d .
H8A H 0.1271 0.3275 0.1746 0.147 Uiso 1 1 calc R
H8B H 0.0306 0.2832 0.1802 0.147 Uiso 1 1 calc R
H8C H 0.0853 0.3424 0.2459 0.147 Uiso 1 1 calc R
C9 C 0.2280(7) 0.4679(6) 0.1454(6) 0.064(3) Uani 1 1 d .
H9A H 0.2192 0.4384 0.0974 0.077 Uiso 1 1 calc R
H9B H 0.2297 0.4334 0.1859 0.077 Uiso 1 1 calc R
C10 C 0.3070(7) 0.5438(6) 0.1421(4) 0.058(3) Uani 1 1 d .
H10A H 0.3508 0.5317 0.1318 0.070 Uiso 1 1 calc R
H10B H 0.3184 0.5727 0.1906 0.070 Uiso 1 1 calc R
C11 C 0.3789(5) 0.6732(6) 0.0735(5) 0.052(2) Uani 1 1 d .
H11 H 0.3866 0.7032 0.1216 0.063 Uiso 1 1 calc R
C12 C 0.4532(7) 0.6690(7) 0.0598(5) 0.071(3) Uani 1 1 d .
H12A H 0.4615 0.6403 0.1013 0.107 Uiso 1 1 calc R
H12B H 0.4997 0.7239 0.0563 0.107 Uiso 1 1 calc R
H12C H 0.4475 0.6401 0.0127 0.107 Uiso 1 1 calc R
C13 C 0.3733(6) 0.7249(6) 0.0094(4) 0.055(2) Uani 1 1 d .
H13A H 0.3593 0.6923 -0.0371 0.066 Uiso 1 1 calc R
H13B H 0.4281 0.7720 0.0020 0.066 Uiso 1 1 calc R
C14 C 0.3137(6) 0.7578(6) 0.0164(4) 0.053(2) Uani 1 1 d .
C15 C 0.3325(7) 0.8083(7) 0.0899(5) 0.066(3) Uani 1 1 d .
H15A H 0.2991 0.8340 0.0918 0.099 Uiso 1 1 calc R
H15B H 0.3897 0.8500 0.0907 0.099 Uiso 1 1 calc R
H15C H 0.3204 0.7727 0.1334 0.099 Uiso 1 1 calc R
C16 C 0.3272(8) 0.8153(7) -0.0497(5) 0.080(4) Uani 1 1 d .
H16A H 0.3258 0.7884 -0.0970 0.120 Uiso 1 1 calc R
H16B H 0.3800 0.8645 -0.0443 0.120 Uiso 1 1 calc R
H16C H 0.2846 0.8296 -0.0499 0.120 Uiso 1 1 calc R
C17 C 0.2067(6) 0.6926(6) 0.2221(5) 0.052(3) Uani 1 1 d .
C18 C 0.1308(5) 0.6841(6) 0.1836(4) 0.043(2) Uani 1 1 d .
H18 H 0.1499 0.7307 0.1481 0.052 Uiso 1 1 calc R
C19 C 0.0694(5) 0.6895(6) 0.2373(4) 0.050(2) Uani 1 1 d .
C20 C 0.0997(7) 0.7736(7) 0.2670(5) 0.061(3) Uani 1 1 d .
H20A H 0.1150 0.8116 0.2250 0.091 Uiso 1 1 calc R
H20B H 0.1470 0.7892 0.2991 0.091 Uiso 1 1 calc R
H20C H 0.0570 0.7749 0.2964 0.091 Uiso 1 1 calc R
C21 C -0.0117(6) 0.6630(7) 0.1978(6) 0.069(3) Uani 1 1 d .
H21A H -0.0481 0.6696 0.2322 0.104 Uiso 1 1 calc R
H21B H -0.0363 0.6061 0.1830 0.104 Uiso 1 1 calc R
H21C H -0.0024 0.6964 0.1531 0.104 Uiso 1 1 calc R
Cl1 Cl 0.5877(3) 0.9269(3) 0.0068(3) 0.1280(16) Uani 1 1 d .
N1 N 0.2285(5) 0.6891(5) 0.0183(3) 0.054(2) Uani 1 1 d .
H1 H 0.1967 0.7122 0.0289 0.065 Uiso 1 1 calc R
N2 N 0.1316(5) 0.5186(6) 0.0034(4) 0.066(2) Uani 1 1 d .
H2 H 0.1684 0.5073 -0.0197 0.079 Uiso 1 1 calc R
N3 N 0.1599(5) 0.4808(5) 0.1587(4) 0.062(2) Uani 1 1 d .
H3 H 0.1633 0.4949 0.2091 0.075 Uiso 1 1 calc R
N4 N 0.3025(4) 0.5958(4) 0.0794(3) 0.0455(18) Uani 1 1 d .
H4 H 0.2973 0.5681 0.0349 0.055 Uiso 1 1 calc R
N5 N 0.0971(4) 0.6107(5) 0.1370(4) 0.0508(19) Uani 1 1 d .
H5C H 0.0697 0.6160 0.0970 0.061 Uiso 1 1 calc R
H5D H 0.0611 0.5669 0.1649 0.061 Uiso 1 1 calc R
Ni1 Ni 0.19104(9) 0.59080(9) 0.09653(7) 0.0482(4) Uani 1 1 d .
O1 O 0.2368(4) 0.6516(4) 0.1958(3) 0.0490(15) Uani 1 1 d .
O2 O 0.2352(4) 0.7396(4) 0.2764(3) 0.0531(16) Uani 1 1 d .
O3 O 0.5577(10) 0.9116(10) 0.0823(6) 0.175(6) Uani 1 1 d .
O4 O 0.6605(9) 0.9988(11) 0.0027(13) 0.242(9) Uani 1 1 d .
O5 O 0.6048(9) 0.8646(8) -0.0091(7) 0.155(5) Uani 1 1 d .
O6 O 0.5332(7) 0.9302(7) -0.0492(6) 0.125(4) Uani 1 1 d .
S2 S 0.05924(17) 0.62165(17) 0.31677(12) 0.0619(7) Uani 1 1 d .

loop_
_atom_site_aniso_label
_atom_site_aniso_U_11
_atom_site_aniso_U_22
_atom_site_aniso_U_33
_atom_site_aniso_U_23
_atom_site_aniso_U_13
_atom_site_aniso_U_12
C1 0.087(9) 0.111(10) 0.037(5) 0.001(5) -0.013(5) 0.063(9)
C2 0.059(7) 0.101(9) 0.045(5) -0.014(6) -0.006(5) 0.042(7)
C3 0.054(7) 0.070(8) 0.076(7) -0.024(6) -0.006(6) 0.014(6)
C4 0.059(7) 0.118(11) 0.096(9) -0.052(9) -0.003(7) 0.016(8)
C5 0.057(7) 0.079(8) 0.077(7) -0.029(7) 0.003(6) 0.018(6)
C6 0.107(11) 0.062(8) 0.075(7) 0.004(6) 0.025(7) 0.025(8)
C7 0.076(8) 0.097(10) 0.088(8) -0.005(7) 0.046(7) 0.020(7)
C8 0.120(12) 0.072(8) 0.095(8) 0.012(7) 0.025(8) 0.043(8)
C9 0.091(9) 0.064(7) 0.062(6) 0.000(5) -0.011(6) 0.056(7)
C10 0.081(7) 0.071(7) 0.033(4) -0.001(5) 0.003(5) 0.045(7)
C11 0.051(6) 0.072(7) 0.041(4) -0.012(4) -0.003(4) 0.035(6)
C12 0.070(7) 0.096(9) 0.055(5) 0.002(6) 0.010(5) 0.047(7)
C13 0.059(6) 0.067(6) 0.037(4) -0.001(4) 0.005(4) 0.031(5)
C14 0.067(7) 0.070(7) 0.028(4) 0.011(4) 0.009(4) 0.040(6)
C15 0.081(7) 0.068(7) 0.046(5) -0.004(5) 0.018(5) 0.036(6)
C16 0.102(9) 0.079(8) 0.050(5) 0.016(5) 0.031(6) 0.038(7)
C17 0.050(6) 0.056(6) 0.035(5) 0.027(5) 0.008(4) 0.015(5)
C18 0.042(5) 0.058(6) 0.028(3) -0.005(4) 0.002(4) 0.023(5)
C19 0.045(5) 0.056(6) 0.042(4) 0.013(4) 0.009(4) 0.020(5)
C20 0.063(7) 0.075(8) 0.055(5) 0.012(5) 0.008(5) 0.043(6)
C21 0.053(7) 0.085(8) 0.063(6) 0.002(6) 0.002(5) 0.029(6)
Cl1 0.101(3) 0.104(3) 0.147(4) -0.014(3) 0.029(3) 0.027(3)
N1 0.062(5) 0.092(6) 0.026(3) 0.001(4) 0.004(3) 0.051(5)
N2 0.052(5) 0.106(7) 0.038(4) -0.010(4) 0.001(4) 0.038(5)
N3 0.074(6) 0.057(5) 0.047(4) 0.009(4) 0.011(4) 0.026(5)
N4 0.048(5) 0.053(5) 0.038(3) 0.000(3) -0.003(3) 0.027(4)
N5 0.053(5) 0.062(5) 0.030(3) -0.002(3) -0.004(3) 0.023(4)
Ni1 0.0535(9) 0.0621(10) 0.0296(6) -0.0036(7) -0.0010(7) 0.0293(9)
O1 0.057(4) 0.061(4) 0.043(3) 0.005(3) 0.005(3) 0.039(4)
O2 0.062(4) 0.070(4) 0.028(3) -0.011(3) -0.003(3) 0.033(4)
O3 0.214(15) 0.217(16) 0.097(7) 0.007(8) 0.025(9) 0.111(13)
O4 0.099(10) 0.188(16) 0.35(2) -0.038(16) 0.073(13) 0.005(11)
O5 0.208(14) 0.139(10) 0.168(10) -0.026(8) -0.018(10) 0.126(11)
O6 0.108(8) 0.150(10) 0.132(8) 0.030(7) 0.012(7) 0.076(8)
S2 0.0695(17) 0.0834(19) 0.0468(11) 0.0276(12) 0.0267(12) 0.0488(16)

loop_
_atom_type_symbol
_atom_type_description
_atom_type_scat_dispersion_real
_atom_type_scat_dispersion_imag
_atom_type_scat_source
C C 0.0181 0.0091 'International Tables Vol C Tables 4.2.6.8 and 6.1.1.4'
H H 0.0000 0.0000 'International Tables Vol C Tables 4.2.6.8 and 6.1.1.4'
N N 0.0311 0.0180 'International Tables Vol C Tables 4.2.6.8 and 6.1.1.4'
O O 0.0492 0.0322 'International Tables Vol C Tables 4.2.6.8 and 6.1.1.4'
S S 0.3331 0.5567 'International Tables Vol C Tables 4.2.6.8 and 6.1.1.4'
Cl Cl 0.3639 0.7018 'International Tables Vol C Tables 4.2.6.8 and 6.1.1.4'
Ni Ni -3.0029 0.5091 'International Tables Vol C Tables 4.2.6.8 and 6.1.1.4'

loop_
_geom_angle_atom_site_label_1
_geom_angle_atom_site_label_2
_geom_angle_atom_site_label_3
_geom_angle
_geom_angle_site_symmetry_3
C2 C1 N1 111.7(9) .
C2 C1 H1A 109.3 .
N1 C1 H1A 109.3 .
C2 C1 H1B 109.3 .
N1 C1 H1B 109.3 .
H1A C1 H1B 108.0 .
C1 C2 N2 107.7(8) .
C1 C2 H2A 110.2 .
N2 C2 H2A 110.2 .
C1 C2 H2B 110.2 .
N2 C2 H2B 110.2 .
H2A C2 H2B 108.5 .
C5 C3 C4 111.3(11) .
C5 C3 N2 111.2(9) .
C4 C3 N2 109.3(9) .
C5 C3 H3A 108.3 .
C4 C3 H3A 108.3 .
N2 C3 H3A 108.3 .
C3 C4 H4A 109.5 .
C3 C4 H4B 109.5 .
H4A C4 H4B 109.5 .
C3 C4 H4C 109.5 .
H4A C4 H4C 109.5 .
H4B C4 H4C 109.5 .
C3 C5 C6 120.9(10) .
C3 C5 H5A 107.1 .
C6 C5 H5A 107.1 .
C3 C5 H5B 107.1 .
C6 C5 H5B 107.1 .
H5A C5 H5B 106.8 .
N3 C6 C8 113.1(12) .
N3 C6 C5 109.6(8) .
C8 C6 C5 108.2(10) .
N3 C6 C7 108.8(10) .
C8 C6 C7 110.5(10) .
C5 C6 C7 106.5(11) .
C6 C7 H7A 109.5 .
C6 C7 H7B 109.5 .
H7A C7 H7B 109.5 .
C6 C7 H7C 109.5 .
H7A C7 H7C 109.5 .
H7B C7 H7C 109.5 .
C6 C8 H8A 109.5 .
C6 C8 H8B 109.5 .
H8A C8 H8B 109.5 .
C6 C8 H8C 109.5 .
H8A C8 H8C 109.5 .
H8B C8 H8C 109.5 .
N3 C9 C10 113.5(9) .
N3 C9 H9A 108.9 .
C10 C9 H9A 108.9 .
N3 C9 H9B 108.9 .
C10 C9 H9B 108.9 .
H9A C9 H9B 107.7 .
C9 C10 N4 107.7(8) .
C9 C10 H10A 110.2 .
N4 C10 H10A 110.2 .
C9 C10 H10B 110.2 .
N4 C10 H10B 110.2 .
H10A C10 H10B 108.5 .
N4 C11 C12 116.9(9) .
N4 C11 C13 110.1(7) .
C12 C11 C13 106.6(8) .
N4 C11 H11 107.6 .
C12 C11 H11 107.6 .
C13 C11 H11 107.6 .
C11 C12 H12A 109.5 .
C11 C12 H12B 109.5 .
H12A C12 H12B 109.5 .
C11 C12 H12C 109.5 .
H12A C12 H12C 109.5 .
H12B C12 H12C 109.5 .
C11 C13 C14 119.7(7) .
C11 C13 H13A 107.4 .
C14 C13 H13A 107.4 .
C11 C13 H13B 107.4 .
C14 C13 H13B 107.4 .
H13A C13 H13B 106.9 .
N1 C14 C16 111.4(8) .
N1 C14 C13 110.1(8) .
C16 C14 C13 109.2(8) .
N1 C14 C15 109.7(7) .
C16 C14 C15 107.3(8) .
C13 C14 C15 109.2(7) .
C14 C15 H15A 109.5 .
C14 C15 H15B 109.5 .
H15A C15 H15B 109.5 .
C14 C15 H15C 109.5 .
H15A C15 H15C 109.5 .
H15B C15 H15C 109.5 .
C14 C16 H16A 109.5 .
C14 C16 H16B 109.5 .
H16A C16 H16B 109.5 .
C14 C16 H16C 109.5 .
H16A C16 H16C 109.5 .
H16B C16 H16C 109.5 .
O2 C17 O1 124.3(9) .
O2 C17 C18 118.1(9) .
O1 C17 C18 117.6(8) .
N5 C18 C17 107.0(7) .
N5 C18 C19 115.2(7) .
C17 C18 C19 114.8(6) .
N5 C18 H18 106.4 .
C17 C18 H18 106.4 .
C19 C18 H18 106.4 .
C20 C19 C21 107.4(8) .
C20 C19 C18 112.7(8) .
C21 C19 C18 111.4(7) .
C20 C19 S2 109.0(6) .
C21 C19 S2 112.4(6) .
C18 C19 S2 103.9(6) .
C19 C20 H20A 109.5 .
C19 C20 H20B 109.5 .
H20A C20 H20B 109.5 .
C19 C20 H20C 109.5 .
H20A C20 H20C 109.5 .
H20B C20 H20C 109.5 .
C19 C21 H21A 109.5 .
C19 C21 H21B 109.5 .
H21A C21 H21B 109.5 .
C19 C21 H21C 109.5 .
H21A C21 H21C 109.5 .
H21B C21 H21C 109.5 .
O4 Cl1 O5 106.5(11) .
O4 Cl1 O3 110.6(12) .
O5 Cl1 O3 104.7(10) .
O4 Cl1 O6 107.7(12) .
O5 Cl1 O6 111.6(8) .
O3 Cl1 O6 115.4(9) .
C14 N1 C1 114.2(7) .
C14 N1 Ni1 121.4(5) .
C1 N1 Ni1 103.0(6) .
C14 N1 H1 105.7 .
C1 N1 H1 105.7 .
Ni1 N1 H1 105.7 .
C3 N2 C2 113.0(8) .
C3 N2 Ni1 121.5(6) .
C2 N2 Ni1 102.7(6) .
C3 N2 H2 106.2 .
C2 N2 H2 106.2 .
Ni1 N2 H2 106.2 .
C9 N3 C6 111.3(9) .
C9 N3 Ni1 104.1(6) .
C6 N3 Ni1 123.8(7) .
C9 N3 H3 105.4 .
C6 N3 H3 105.4 .
Ni1 N3 H3 105.4 .
C11 N4 C10 110.8(7) .
C11 N4 Ni1 121.8(6) .
C10 N4 Ni1 104.4(5) .
C11 N4 H4 106.3 .
C10 N4 H4 106.3 .
Ni1 N4 H4 106.3 .
C18 N5 Ni1 110.8(5) .
C18 N5 H5C 109.5 .
Ni1 N5 H5C 109.5 .
C18 N5 H5D 109.5 .
Ni1 N5 H5D 109.5 .
H5C N5 H5D 108.1 .
O1 Ni1 N2 172.7(3) .
O1 Ni1 N4 88.0(3) .
N2 Ni1 N4 96.8(3) .
O1 Ni1 N5 76.5(3) .
N2 Ni1 N5 99.1(3) .
N4 Ni1 N5 163.9(3) .
O1 Ni1 N1 101.7(3) .
N2 Ni1 N1 84.0(3) .
N4 Ni1 N1 88.8(3) .
N5 Ni1 N1 90.3(3) .
O1 Ni1 N3 86.6(3) .
N2 Ni1 N3 88.4(3) .
N4 Ni1 N3 84.2(3) .
N5 Ni1 N3 98.7(3) .
N1 Ni1 N3 169.0(3) .
C17 O1 Ni1 118.1(6) .
C19 S2 S2 107.8(3) 6

loop_
_geom_bond_atom_site_label_1
_geom_bond_atom_site_label_2
_geom_bond_distance
_geom_bond_site_symmetry_2
C1 C2 1.389(15) .
C1 N1 1.506(12) .
C1 H1A 0.9900 .
C1 H1B 0.9900 .
C2 N2 1.533(14) .
C2 H2A 0.9900 .
C2 H2B 0.9900 .
C3 C5 1.501(17) .
C3 C4 1.519(15) .
C3 N2 1.531(14) .
C3 H3A 1.0000 .
C4 H4A 0.9800 .
C4 H4B 0.9800 .
C4 H4C 0.9800 .
C5 C6 1.580(16) .
C5 H5A 0.9900 .
C5 H5B 0.9900 .
C6 N3 1.469(15) .
C6 C8 1.549(18) .
C6 C7 1.595(18) .
C7 H7A 0.9800 .
C7 H7B 0.9800 .
C7 H7C 0.9800 .
C8 H8A 0.9800 .
C8 H8B 0.9800 .
C8 H8C 0.9800 .
C9 N3 1.460(13) .
C9 C10 1.481(15) .
C9 H9A 0.9900 .
C9 H9B 0.9900 .
C10 N4 1.525(11) .
C10 H10A 0.9900 .
C10 H10B 0.9900 .
C11 N4 1.473(12) .
C11 C12 1.481(14) .
C11 C13 1.550(13) .
C11 H11 1.0000 .
C12 H12A 0.9800 .
C12 H12B 0.9800 .
C12 H12C 0.9800 .
C13 C14 1.556(13) .
C13 H13A 0.9900 .
C13 H13B 0.9900 .
C14 N1 1.494(13) .
C14 C16 1.542(13) .
C14 C15 1.559(13) .
C15 H15A 0.9800 .
C15 H15B 0.9800 .
C15 H15C 0.9800 .
C16 H16A 0.9800 .
C16 H16B 0.9800 .
C16 H16C 0.9800 .
C17 O2 1.246(11) .
C17 O1 1.268(12) .
C17 C18 1.539(13) .
C18 N5 1.471(11) .
C18 C19 1.557(12) .
C18 H18 1.0000 .
C19 C20 1.506(14) .
C19 C21 1.538(14) .
C19 S2 1.864(9) .
C20 H20A 0.9800 .
C20 H20B 0.9800 .
C20 H20C 0.9800 .
C21 H21A 0.9800 .
C21 H21B 0.9800 .
C21 H21C 0.9800 .
Cl1 O4 1.384(15) .
Cl1 O5 1.411(12) .
Cl1 O3 1.433(11) .
Cl1 O6 1.465(11) .
N1 Ni1 2.154(8) .
N1 H1 0.9300 .
N2 Ni1 2.093(7) .
N2 H2 0.9300 .
N3 Ni1 2.178(8) .
N3 H3 0.9300 .
N4 Ni1 2.105(7) .
N4 H4 0.9300 .
N5 Ni1 2.136(7) .
N5 H5C 0.9200 .
N5 H5D 0.9200 .
Ni1 O1 2.057(6) .
S2 S2 2.047(5) 6

loop_
_geom_torsion_atom_site_label_1
_geom_torsion_atom_site_label_2
_geom_torsion_atom_site_label_3
_geom_torsion_atom_site_label_4
_geom_torsion
_geom_torsion_site_symmetry_4
N1 C1 C2 N2 -63.3(11) .
C4 C3 C5 C6 -172.7(10) .
N2 C3 C5 C6 65.2(13) .
C3 C5 C6 N3 -62.2(15) .
C3 C5 C6 C8 174.2(11) .
C3 C5 C6 C7 55.3(13) .
N3 C9 C10 N4 -58.5(10) .
N4 C11 C13 C14 66.2(11) .
C12 C11 C13 C14 -166.0(9) .
C11 C13 C14 N1 -64.2(10) .
C11 C13 C14 C16 173.2(8) .
C11 C13 C14 C15 56.2(11) .
O2 C17 C18 N5 -164.5(7) .
O1 C17 C18 N5 16.1(10) .
O2 C17 C18 C19 -35.3(11) .
O1 C17 C18 C19 145.3(8) .
N5 C18 C19 C20 -164.0(7) .
C17 C18 C19 C20 71.1(10) .
N5 C18 C19 C21 -43.1(11) .
C17 C18 C19 C21 -168.1(8) .
N5 C18 C19 S2 78.1(7) .
C17 C18 C19 S2 -46.8(9) .
C16 C14 N1 C1 49.6(11) .
C13 C14 N1 C1 -71.7(9) .
C15 C14 N1 C1 168.2(8) .
C16 C14 N1 Ni1 173.9(6) .
C13 C14 N1 Ni1 52.6(8) .
C15 C14 N1 Ni1 -67.5(9) .
C2 C1 N1 C14 172.9(9) .
C2 C1 N1 Ni1 39.3(10) .
C5 C3 N2 C2 -178.2(8) .
C4 C3 N2 C2 58.5(13) .
C5 C3 N2 Ni1 -55.6(11) .
C4 C3 N2 Ni1 -178.9(9) .
C1 C2 N2 C3 -176.3(9) .
C1 C2 N2 Ni1 51.2(9) .
C10 C9 N3 C6 172.1(8) .
C10 C9 N3 Ni1 36.6(9) .
C8 C6 N3 C9 45.7(12) .
C5 C6 N3 C9 -75.0(12) .
C7 C6 N3 C9 168.9(9) .
C8 C6 N3 Ni1 170.8(7) .
C5 C6 N3 Ni1 50.1(13) .
C7 C6 N3 Ni1 -66.0(11) .
C12 C11 N4 C10 58.0(10) .
C13 C11 N4 C10 179.7(7) .
C12 C11 N4 Ni1 -178.7(6) .
C13 C11 N4 Ni1 -56.9(8) .
C9 C10 N4 C11 179.1(8) .
C9 C10 N4 Ni1 46.3(8) .
C17 C18 N5 Ni1 -31.2(7) .
C19 C18 N5 Ni1 -160.1(6) .
C3 N2 Ni1 O1 -8(3) .
C2 N2 Ni1 O1 119(2) .
C3 N2 Ni1 N4 122.4(8) .
C2 N2 Ni1 N4 -110.2(6) .
C3 N2 Ni1 N5 -60.2(8) .
C2 N2 Ni1 N5 67.2(6) .
C3 N2 Ni1 N1 -149.5(9) .
C2 N2 Ni1 N1 -22.2(6) .
C3 N2 Ni1 N3 38.4(8) .
C2 N2 Ni1 N3 165.8(6) .
C11 N4 Ni1 O1 -60.7(6) .
C10 N4 Ni1 O1 65.6(5) .
C11 N4 Ni1 N2 124.8(6) .
C10 N4 Ni1 N2 -108.9(5) .
C11 N4 Ni1 N5 -46.1(13) .
C10 N4 Ni1 N5 80.2(12) .
C11 N4 Ni1 N1 41.0(6) .
C10 N4 Ni1 N1 167.3(5) .
C11 N4 Ni1 N3 -147.5(6) .
C10 N4 Ni1 N3 -21.2(5) .
C18 N5 Ni1 O1 28.3(5) .
C18 N5 Ni1 N2 -157.6(5) .
C18 N5 Ni1 N4 13.2(13) .
C18 N5 Ni1 N1 -73.6(5) .
C18 N5 Ni1 N3 112.7(5) .
C14 N1 Ni1 O1 48.8(7) .
C1 N1 Ni1 O1 178.2(6) .
C14 N1 Ni1 N2 -135.9(7) .
C1 N1 Ni1 N2 -6.5(6) .
C14 N1 Ni1 N4 -38.9(6) .
C1 N1 Ni1 N4 90.4(6) .
C14 N1 Ni1 N5 125.1(6) .
C1 N1 Ni1 N5 -105.6(6) .
C14 N1 Ni1 N3 -89.7(18) .
C1 N1 Ni1 N3 40(2) .
C9 N3 Ni1 O1 -95.2(6) .
C6 N3 Ni1 O1 136.7(8) .
C9 N3 Ni1 N2 90.2(6) .
C6 N3 Ni1 N2 -38.0(8) .
C9 N3 Ni1 N4 -6.8(6) .
C6 N3 Ni1 N4 -135.0(8) .
C9 N3 Ni1 N5 -170.9(6) .
C6 N3 Ni1 N5 60.9(8) .
C9 N3 Ni1 N1 44.3(19) .
C6 N3 Ni1 N1 -83.8(19) .
O2 C17 O1 Ni1 -171.0(6) .
C18 C17 O1 Ni1 8.3(9) .
N2 Ni1 O1 C17 -73(3) .
N4 Ni1 O1 C17 155.3(6) .
N5 Ni1 O1 C17 -20.6(6) .
N1 Ni1 O1 C17 66.9(6) .
N3 Ni1 O1 C17 -120.4(6) .
C20 C19 S2 S2 97.6(6) 6
C21 C19 S2 S2 -21.4(8) 6
C18 C19 S2 S2 -142.0(5) 6

loop_
_platon_squeeze_void_nr
_platon_squeeze_void_average_x
_platon_squeeze_void_average_y
_platon_squeeze_void_average_z
_platon_squeeze_void_volume
_platon_squeeze_void_count_electrons
1 0.000 0.000 -0.012 1800 250
